data_2215136
loop_
_publ_author_name
'Ma, Ji-Cheng'
'Yang, Jin'
'Ma, Jian-Fang'

_publ_section_title
;
 Chlorido[2,4-dibromo-6-(2-pyridylmethylaminomethyl)phenolato]copper(II)
;
_journal_coeditor_code HB2515
_journal_issue 9
_journal_name_full 'Acta Crystallographica Section E'
_journal_page_first m2431
_journal_page_last m2431
_journal_paper_doi 10.1107/S1600536807041669
_journal_volume 63
_journal_year 2007
_chemical_formula_iupac '[Cu (C13 H11 Br2 N2 O) Cl]'
_chemical_formula_moiety 'C13 H11 Br2 Cl Cu N2 O'
_chemical_formula_sum 'C13 H11 Br2 Cl Cu N2 O'
_chemical_formula_weight 470.05
_chemical_name_systematic
;
Chlorido[2,4-dibromo-6-(2-pyridylmethylaminomethyl)phenolato]copper(II)
;
_space_group_IT_number 14
_symmetry_cell_setting monoclinic
_symmetry_space_group_name_Hall '-P 2ybc'
_symmetry_space_group_name_H-M 'P 1 21/c 1'
_atom_sites_solution_hydrogens mixed
_atom_sites_solution_primary direct
_atom_sites_solution_secondary difmap
_audit_creation_method SHELXL-97
_cell_angle_alpha 90.00
_cell_angle_beta 99.179(4)
_cell_angle_gamma 90.00
_cell_formula_units_Z 4
_cell_length_a 13.447(4)
_cell_length_b 16.628(5)
_cell_length_c 6.881(2)
_cell_measurement_reflns_used 8947
_cell_measurement_temperature 305(2)
_cell_measurement_theta_max 28.2
_cell_measurement_theta_min 2.0
_cell_volume 1518.9(8)
_computing_cell_refinement 'SAINT (Bruker, 1999)'
_computing_data_collection 'SMART (Bruker, 1997)'
_computing_data_reduction 'SAINT (Bruker, 1999)'
_computing_molecular_graphics 'SHELXTL-Plus (Sheldrick, 1990)'
_computing_publication_material 'SHELXL97 (Sheldrick, 1997)'
_computing_structure_refinement 'SHELXL97 (Sheldrick, 1997)'
_computing_structure_solution 'SHELXS97 (Sheldrick, 1997)'
_diffrn_ambient_temperature 305(2)
_diffrn_measured_fraction_theta_full 0.994
_diffrn_measured_fraction_theta_max 0.928
_diffrn_measurement_device_type 'Bruker APEX CCD'
_diffrn_measurement_method \w
_diffrn_radiation_monochromator graphite
_diffrn_radiation_source 'fine-focus sealed tube'
_diffrn_radiation_type MoK\a
_diffrn_radiation_wavelength 0.71073
_diffrn_reflns_av_R_equivalents 0.0726
_diffrn_reflns_av_sigmaI/netI 0.0833
_diffrn_reflns_limit_h_max 11
_diffrn_reflns_limit_h_min -17
_diffrn_reflns_limit_k_max 20
_diffrn_reflns_limit_k_min -21
_diffrn_reflns_limit_l_max 8
_diffrn_reflns_limit_l_min -9
_diffrn_reflns_number 8786
_diffrn_reflns_theta_full 25.00
_diffrn_reflns_theta_max 28.18
_diffrn_reflns_theta_min 1.96
_diffrn_standards_number 0
_exptl_absorpt_coefficient_mu 6.870
_exptl_absorpt_correction_T_max 0.251
_exptl_absorpt_correction_T_min 0.133
_exptl_absorpt_correction_type multi-scan
_exptl_absorpt_process_details '(SADABS; Sheldrick, 1996)'
_exptl_crystal_colour blue
_exptl_crystal_density_diffrn 2.056
_exptl_crystal_density_method 'not measured'
_exptl_crystal_description block
_exptl_crystal_F_000 908
_exptl_crystal_size_max 0.32
_exptl_crystal_size_mid 0.26
_exptl_crystal_size_min 0.20
_refine_diff_density_max 1.041
_refine_diff_density_min -0.833
_refine_ls_extinction_method none
_refine_ls_goodness_of_fit_ref 0.941
_refine_ls_hydrogen_treatment mixed
_refine_ls_matrix_type full
_refine_ls_number_parameters 184
_refine_ls_number_reflns 3459
_refine_ls_number_restraints 1
_refine_ls_restrained_S_all 0.941
_refine_ls_R_factor_all 0.1003
_refine_ls_R_factor_gt 0.0506
_refine_ls_shift/su_max 0.000
_refine_ls_shift/su_mean 0.000
_refine_ls_structure_factor_coef Fsqd
_refine_ls_weighting_details 'calc w=1/[\s^2^(Fo^2^)+(0.0706P)^2^] where P=(Fo^2^+2Fc^2^)/3'
_refine_ls_weighting_scheme calc
_refine_ls_wR_factor_gt 0.1152
_refine_ls_wR_factor_ref 0.1373
_reflns_number_gt 2044
_reflns_number_total 3459
_reflns_threshold_expression I>2\s(I)
_cod_data_source_file hb2515.cif
_cod_data_source_block I
_cod_depositor_comments
;
The following automatic conversions were performed:

'_atom_sites_solution_hydrogens' value 'difmap and geom' was changed
to 'mixed'.

Automatic conversion script
Id: cif_fix_values 6452 2018-10-05 10:23:21Z andrius 
;
_cod_original_cell_volume 1518.8(8)
_cod_original_sg_symbol_H-M 'P 21/c'
_cod_database_code 2215136
_cod_database_fobs_code 2215136

loop_
_symmetry_equiv_pos_as_xyz
'x, y, z'
'-x, y+1/2, -z+1/2'
'-x, -y, -z'
'x, -y-1/2, z-1/2'

loop_
_atom_site_type_symbol
_atom_site_label
_atom_site_fract_x
_atom_site_fract_y
_atom_site_fract_z
_atom_site_U_iso_or_equiv
_atom_site_adp_type
_atom_site_calc_flag
_atom_site_refinement_flags
_atom_site_occupancy
C C1 -0.0249(5) 0.1997(4) 0.2698(10) 0.0567(18) Uani d . 1
H H1 -0.0348 0.2549 0.2769 0.068 Uiso calc R 1
C C2 -0.1045(5) 0.1518(5) 0.1881(12) 0.071(2) Uani d . 1
H H2 -0.1667 0.1746 0.1402 0.085 Uiso calc R 1
C C3 -0.0908(5) 0.0702(4) 0.1784(10) 0.064(2) Uani d . 1
H H3 -0.1436 0.0370 0.1239 0.077 Uiso calc R 1
C C4 0.0020(5) 0.0386(4) 0.2504(10) 0.0555(17) Uani d . 1
H H4 0.0131 -0.0165 0.2453 0.067 Uiso calc R 1
C C5 0.0794(4) 0.0900(3) 0.3312(9) 0.0433(14) Uani d . 1
C C6 0.1807(4) 0.0582(3) 0.4151(10) 0.0517(16) Uani d . 1
H H6A 0.1775 0.0324 0.5405 0.062 Uiso calc R 1
H H6B 0.2010 0.0180 0.3269 0.062 Uiso calc R 1
C C7 0.3373(4) 0.1065(3) 0.6124(9) 0.0423(14) Uani d . 1
H H7A 0.3642 0.0530 0.5977 0.051 Uiso calc R 1
H H7B 0.3093 0.1074 0.7338 0.051 Uiso calc R 1
C C8 0.4210(4) 0.1665(3) 0.6255(8) 0.0376(13) Uani d . 1
C C9 0.5188(4) 0.1412(3) 0.6364(8) 0.0388(13) Uani d . 1
H H9 0.5326 0.0864 0.6338 0.047 Uiso calc R 1
C C10 0.5971(4) 0.1957(4) 0.6513(9) 0.0442(14) Uani d . 1
C C11 0.5778(4) 0.2781(4) 0.6515(9) 0.0460(15) Uani d . 1
H H11 0.6303 0.3150 0.6598 0.055 Uiso calc R 1
C C12 0.4791(4) 0.3039(3) 0.6390(8) 0.0381(13) Uani d . 1
C C13 0.3969(4) 0.2501(3) 0.6281(8) 0.0358(13) Uani d . 1
N N1 0.0656(3) 0.1695(3) 0.3389(7) 0.0453(12) Uani d . 1
N N2 0.2557(3) 0.1231(3) 0.4435(7) 0.0372(11) Uani d D 1
O O1 0.3038(3) 0.2762(2) 0.6237(6) 0.0431(10) Uani d . 1
Cu Cu1 0.19000(5) 0.23063(4) 0.45485(11) 0.0392(2) Uani d . 1
Br Br1 0.45266(5) 0.41577(3) 0.63413(9) 0.0508(2) Uani d . 1
Br Br2 0.73138(5) 0.15965(5) 0.66154(15) 0.0798(3) Uani d . 1
Cl Cl1 0.12562(12) 0.35288(9) 0.3686(3) 0.0528(4) Uani d . 1
H H2N 0.291(4) 0.133(4) 0.337(8) 0.063 Uiso d D 1

loop_
_atom_site_aniso_label
_atom_site_aniso_U_11
_atom_site_aniso_U_22
_atom_site_aniso_U_33
_atom_site_aniso_U_12
_atom_site_aniso_U_13
_atom_site_aniso_U_23
C1 0.045(4) 0.049(4) 0.073(5) 0.002(3) -0.002(3) -0.009(3)
C2 0.043(4) 0.069(6) 0.093(6) 0.002(3) -0.009(4) 0.003(4)
C3 0.061(4) 0.055(5) 0.072(5) -0.019(3) -0.003(4) 0.002(4)
C4 0.053(4) 0.045(4) 0.066(5) -0.012(3) 0.002(3) -0.005(3)
C5 0.056(4) 0.032(3) 0.041(4) -0.005(3) 0.005(3) -0.004(3)
C6 0.054(4) 0.024(3) 0.075(5) -0.008(3) 0.004(3) -0.005(3)
C7 0.050(3) 0.027(3) 0.050(4) 0.003(2) 0.007(3) 0.002(3)
C8 0.055(3) 0.022(3) 0.034(3) 0.002(2) 0.000(3) -0.001(2)
C9 0.041(3) 0.033(3) 0.038(3) 0.004(2) -0.007(2) -0.001(2)
C10 0.046(3) 0.039(4) 0.046(4) 0.008(3) 0.000(3) -0.001(3)
C11 0.050(4) 0.042(4) 0.045(4) -0.010(3) 0.003(3) -0.005(3)
C12 0.049(3) 0.024(3) 0.039(3) 0.001(2) 0.002(3) 0.001(2)
C13 0.045(3) 0.029(3) 0.032(3) 0.002(2) 0.004(2) -0.004(2)
N1 0.046(3) 0.039(3) 0.050(3) -0.003(2) 0.006(2) -0.006(2)
N2 0.038(3) 0.023(2) 0.049(3) -0.0042(19) 0.002(2) 0.002(2)
O1 0.045(2) 0.028(2) 0.053(3) 0.0031(16) -0.0033(18) -0.0094(18)
Cu1 0.0457(4) 0.0235(4) 0.0461(5) 0.0024(3) 0.0001(3) -0.0024(3)
Br1 0.0744(5) 0.0233(3) 0.0519(4) -0.0046(3) 0.0015(3) -0.0005(3)
Br2 0.0459(4) 0.0605(5) 0.1286(8) 0.0074(3) 0.0000(4) -0.0052(5)
Cl1 0.0572(9) 0.0307(8) 0.0698(11) 0.0100(6) 0.0079(8) 0.0083(7)

loop_
_atom_type_symbol
_atom_type_description
_atom_type_scat_dispersion_real
_atom_type_scat_dispersion_imag
_atom_type_scat_source
C C 0.0033 0.0016 'International Tables Vol C Tables 4.2.6.8 and 6.1.1.4'
H H 0.0000 0.0000 'International Tables Vol C Tables 4.2.6.8 and 6.1.1.4'
N N 0.0061 0.0033 'International Tables Vol C Tables 4.2.6.8 and 6.1.1.4'
O O 0.0106 0.0060 'International Tables Vol C Tables 4.2.6.8 and 6.1.1.4'
Cu Cu 0.3201 1.2651 'International Tables Vol C Tables 4.2.6.8 and 6.1.1.4'
Br Br -0.2901 2.4595 'International Tables Vol C Tables 4.2.6.8 and 6.1.1.4'
Cl Cl 0.1484 0.1585 'International Tables Vol C Tables 4.2.6.8 and 6.1.1.4'

loop_
_geom_angle_atom_site_label_1
_geom_angle_atom_site_label_2
_geom_angle_atom_site_label_3
_geom_angle
N1 C1 C2 122.3(6)
N1 C1 H1 118.9
C2 C1 H1 118.9
C3 C2 C1 119.3(6)
C3 C2 H2 120.4
C1 C2 H2 120.4
C2 C3 C4 118.9(6)
C2 C3 H3 120.6
C4 C3 H3 120.6
C3 C4 C5 119.2(6)
C3 C4 H4 120.4
C5 C4 H4 120.4
N1 C5 C4 121.6(6)
N1 C5 C6 117.4(5)
C4 C5 C6 121.0(6)
N2 C6 C5 110.9(5)
N2 C6 H6A 109.5
C5 C6 H6A 109.5
N2 C6 H6B 109.5
C5 C6 H6B 109.5
H6A C6 H6B 108.1
N2 C7 C8 112.1(5)
N2 C7 H7A 109.2
C8 C7 H7A 109.2
N2 C7 H7B 109.2
C8 C7 H7B 109.2
H7A C7 H7B 107.9
C9 C8 C13 121.0(5)
C9 C8 C7 120.2(5)
C13 C8 C7 118.8(5)
C8 C9 C10 121.1(5)
C8 C9 H9 119.5
C10 C9 H9 119.5
C9 C10 C11 120.4(5)
C9 C10 Br2 120.5(4)
C11 C10 Br2 119.1(4)
C12 C11 C10 118.8(5)
C12 C11 H11 120.6
C10 C11 H11 120.6
C11 C12 C13 122.7(5)
C11 C12 Br1 118.8(4)
C13 C12 Br1 118.6(4)
O1 C13 C12 121.5(5)
O1 C13 C8 122.4(5)
C12 C13 C8 116.1(5)
C1 N1 C5 118.9(5)
C1 N1 Cu1 127.4(4)
C5 N1 Cu1 113.8(4)
C6 N2 C7 111.8(4)
C6 N2 Cu1 111.3(4)
C7 N2 Cu1 114.2(3)
C6 N2 H2N 116(4)
C7 N2 H2N 104(4)
Cu1 N2 H2N 99(4)
C13 O1 Cu1 123.0(3)
O1 Cu1 N2 93.56(16)
O1 Cu1 N1 166.0(2)
N2 Cu1 N1 82.99(19)
O1 Cu1 Cl1 92.22(12)
N2 Cu1 Cl1 161.76(15)
N1 Cu1 Cl1 95.21(15)

loop_
_geom_bond_atom_site_label_1
_geom_bond_atom_site_label_2
_geom_bond_distance
_geom_bond_publ_flag
C1 N1 1.331(7) ?
C1 C2 1.379(9) ?
C1 H1 0.9300 ?
C2 C3 1.372(9) ?
C2 H2 0.9300 ?
C3 C4 1.373(9) ?
C3 H3 0.9300 ?
C4 C5 1.392(8) ?
C4 H4 0.9300 ?
C5 N1 1.338(7) ?
C5 C6 1.490(8) ?
C6 N2 1.469(7) ?
C6 H6A 0.9700 ?
C6 H6B 0.9700 ?
C7 N2 1.492(7) ?
C7 C8 1.496(7) ?
C7 H7A 0.9700 ?
C7 H7B 0.9700 ?
C8 C9 1.372(7) ?
C8 C13 1.428(7) ?
C9 C10 1.380(8) ?
C9 H9 0.9300 ?
C10 C11 1.395(8) ?
C10 Br2 1.893(6) ?
C11 C12 1.385(8) ?
C11 H11 0.9300 ?
C12 C13 1.414(8) ?
C12 Br1 1.893(5) ?
C13 O1 1.321(6) ?
N2 H2N 0.94(4) ?
Cu1 O1 1.923(4) yes
Cu1 N2 2.001(4) yes
Cu1 N1 2.011(5) yes
Cu1 Cl1 2.2517(16) yes

loop_
_geom_hbond_atom_site_label_D
_geom_hbond_atom_site_label_H
_geom_hbond_atom_site_label_A
_geom_hbond_site_symmetry_A
_geom_hbond_distance_DH
_geom_hbond_distance_HA
_geom_hbond_distance_DA
_geom_hbond_angle_DHA
N2 H2N O1 4_565 0.94(4) 2.14(5) 2.918(6) 139(5)

loop_
_geom_torsion_atom_site_label_1
_geom_torsion_atom_site_label_2
_geom_torsion_atom_site_label_3
_geom_torsion_atom_site_label_4
_geom_torsion
N1 C1 C2 C3 0.5(12)
C1 C2 C3 C4 0.0(12)
C2 C3 C4 C5 0.1(11)
C3 C4 C5 N1 -0.5(10)
C3 C4 C5 C6 178.6(6)
N1 C5 C6 N2 -15.6(8)
C4 C5 C6 N2 165.2(6)
N2 C7 C8 C9 -127.8(6)
N2 C7 C8 C13 52.8(7)
C13 C8 C9 C10 0.3(9)
C7 C8 C9 C10 -179.1(5)
C8 C9 C10 C11 -1.3(9)
C8 C9 C10 Br2 -178.9(4)
C9 C10 C11 C12 0.8(9)
Br2 C10 C11 C12 178.4(4)
C10 C11 C12 C13 0.7(9)
C10 C11 C12 Br1 -178.8(4)
C11 C12 C13 O1 177.4(5)
Br1 C12 C13 O1 -3.1(7)
C11 C12 C13 C8 -1.6(8)
Br1 C12 C13 C8 177.9(4)
C9 C8 C13 O1 -177.9(5)
C7 C8 C13 O1 1.5(8)
C9 C8 C13 C12 1.1(8)
C7 C8 C13 C12 -179.5(5)
C2 C1 N1 C5 -0.9(10)
C2 C1 N1 Cu1 178.1(6)
C4 C5 N1 C1 0.9(10)
C6 C5 N1 C1 -178.3(6)
C4 C5 N1 Cu1 -178.2(5)
C6 C5 N1 Cu1 2.6(7)
C5 C6 N2 C7 149.8(5)
C5 C6 N2 Cu1 20.7(7)
C8 C7 N2 C6 172.3(5)
C8 C7 N2 Cu1 -60.2(5)
C12 C13 O1 Cu1 138.6(4)
C8 C13 O1 Cu1 -42.4(7)
C13 O1 Cu1 N2 26.5(4)
C13 O1 Cu1 N1 101.6(8)
C13 O1 Cu1 Cl1 -136.2(4)
C6 N2 Cu1 O1 150.7(4)
C7 N2 Cu1 O1 22.9(4)
C6 N2 Cu1 N1 -15.7(4)
C7 N2 Cu1 N1 -143.5(4)
C6 N2 Cu1 Cl1 -101.1(5)
C7 N2 Cu1 Cl1 131.1(4)
C1 N1 Cu1 O1 112.1(8)
C5 N1 Cu1 O1 -68.8(9)
C1 N1 Cu1 N2 -171.6(6)
C5 N1 Cu1 N2 7.5(4)
C1 N1 Cu1 Cl1 -9.8(6)
C5 N1 Cu1 Cl1 169.3(4)
